data_4327496
loop_
_publ_author_name
'Juan M. Clemente-Juan'
'Christine Mackiewicz'
'Marc Verelst'
'Fran\,coise Dahan'
'Azzedine Bousseksou'
'Yiannis Sanakis'
'Jean-Pierre Tuchagues'

_publ_contact_author
;
         Prof. Jean-Pierre Tuchagues
         Laboratoire de Chimie de Coordination du CNRS
         205 Route de Narbonne
         31077 Toulouse Cedex 4
         France
;
_publ_contact_author_email tuchague@lcc-toulouse.fr
_publ_contact_author_fax '(33) 0561553003'
_publ_contact_author_phone '(33) 0561333154'
_publ_section_title
;
 Synthesis, Structure, and Magnetic Properties of Tetranuclear Cubane-like
 and Chain-like Iron(II) Complexes Based on the N4O Pentadentate
 Dinucleating Ligand 1,5-Bis[(2-pyridylmethyl)amino]pentan-3-ol
;
_journal_name_full 'Inorganic Chemistry'
_journal_page_first 1478
_journal_page_last 1491
_journal_paper_doi 10.1021/ic010787+
_journal_volume 41
_journal_year 2002
_chemical_formula_sum 'C43 H53 Fe4 N10 O7.5 S3'
_chemical_formula_weight 1149.53
_chemical_name_systematic
;
   ?
;
_space_group_IT_number 14
_symmetry_cell_setting monoclinic
_symmetry_space_group_name_Hall '-P 2yn'
_symmetry_space_group_name_H-M 'P 1 21/n 1'
_atom_sites_solution_hydrogens geom
_atom_sites_solution_primary direct
_atom_sites_solution_secondary difmap
_audit_creation_method SHELXL-97
_cell_angle_alpha 90.00
_cell_angle_beta 110.88(5)
_cell_angle_gamma 90.00
_cell_formula_units_Z 4
_cell_length_a 11.6153(17)
_cell_length_b 34.391(17)
_cell_length_c 14.2150(18)
_cell_measurement_reflns_used 25
_cell_measurement_temperature 293(2)
_cell_measurement_theta_max 14.74
_cell_measurement_theta_min 10.14
_cell_volume 5305(3)
_computing_cell_refinement CAD4-EXPRESS
_computing_data_collection CAD4-EXPRESS
_computing_data_reduction 'MolEN (Fair, 1990)'
_computing_molecular_graphics 'ZORTEP (Zolnai, 1996)'
_computing_structure_refinement 'SHELXL-97 (Sheldrick, 1997)'
_computing_structure_solution 'SHELXS-97 (Sheldrick, 1990)'
_diffrn_ambient_temperature 293(2)
_diffrn_measured_fraction_theta_full 0.997
_diffrn_measured_fraction_theta_max 0.997
_diffrn_measurement_device_type 'Enraf-Nonius CAD4'
_diffrn_measurement_method \w-2\q
_diffrn_radiation_monochromator graphite
_diffrn_radiation_source 'fine-focus sealed tube'
_diffrn_radiation_type MoK\a
_diffrn_radiation_wavelength 0.71073
_diffrn_reflns_av_R_equivalents 0.0550
_diffrn_reflns_av_sigmaI/netI 0.1116
_diffrn_reflns_limit_h_max 12
_diffrn_reflns_limit_h_min 0
_diffrn_reflns_limit_k_max 37
_diffrn_reflns_limit_k_min 0
_diffrn_reflns_limit_l_max 14
_diffrn_reflns_limit_l_min -15
_diffrn_reflns_number 7775
_diffrn_reflns_theta_full 22.97
_diffrn_reflns_theta_max 22.97
_diffrn_reflns_theta_min 1.64
_diffrn_standards_decay_% -7.0
_diffrn_standards_interval_time 120
_diffrn_standards_number 3
_exptl_absorpt_coefficient_mu 1.246
_exptl_absorpt_correction_type none
_exptl_crystal_colour Orange
_exptl_crystal_density_diffrn 1.439
_exptl_crystal_description Polygon
_exptl_crystal_F_000 2372
_exptl_crystal_size_max 0.50
_exptl_crystal_size_mid 0.40
_exptl_crystal_size_min 0.40
_refine_diff_density_max 0.555
_refine_diff_density_min -0.299
_refine_diff_density_rms 0.071
_refine_ls_extinction_method none
_refine_ls_goodness_of_fit_ref 0.856
_refine_ls_hydrogen_treatment mixed
_refine_ls_matrix_type full
_refine_ls_number_parameters 477
_refine_ls_number_reflns 7361
_refine_ls_number_restraints 0
_refine_ls_restrained_S_all 0.856
_refine_ls_R_factor_all 0.1129
_refine_ls_R_factor_gt 0.0381
_refine_ls_shift/su_max 0.111
_refine_ls_shift/su_mean 0.005
_refine_ls_structure_factor_coef Fsqd
_refine_ls_weighting_details 'w=1/[\s^2^(Fo^2^)+(0.0574P)^2^+0.0000P] where P=(Fo^2^+2Fc^2^)/3'
_refine_ls_weighting_scheme calc
_refine_ls_wR_factor_gt 0.0948
_refine_ls_wR_factor_ref 0.1256
_reflns_number_gt 2592
_reflns_number_total 7361
_reflns_threshold_expression >2sigma(I)
_cod_data_source_file ic0107872B_1.cif
_cod_data_source_block (1)
_cod_depositor_comments
;
The following automatic conversions were performed:

'_refine_ls_weighting_scheme' value 'calc
w=1/[\s^2^(Fo^2^)+(0.0574P)^2^+0.0000P] where P=(Fo^2^+2Fc^2^)/3' was
changed to 'calc'. New tag '_refine_ls_weighting_details' was
created. The value of the new tag was set to
'w=1/[\s^2^(Fo^2^)+(0.0574P)^2^+0.0000P] where P=(Fo^2^+2Fc^2^)/3'.

Automatic conversion script
Id: cif_fix_values 3143 2015-03-26 13:38:13Z robertas 
;
_cod_original_formula_sum 'C43 H53 Fe4 N10 O7.50 S3'
_cod_database_code 4327496

loop_
_symmetry_equiv_pos_as_xyz
'x, y, z'
'x+1/2, -y+1/2, z+1/2'
'-x, -y, -z'
'-x-1/2, y-1/2, -z-1/2'

loop_
_atom_site_label
_atom_site_type_symbol
_atom_site_fract_x
_atom_site_fract_y
_atom_site_fract_z
_atom_site_U_iso_or_equiv
_atom_site_adp_type
_atom_site_occupancy
_atom_site_calc_flag
_atom_site_refinement_flags
Fe1 Fe 0.18906(9) 0.16621(3) 0.25216(7) 0.0455(3) Uani 1 d .
Fe2 Fe 0.16615(8) 0.07470(3) 0.21553(7) 0.0444(3) Uani 1 d .
Fe3 Fe -0.06192(8) 0.11865(3) 0.10986(7) 0.0435(3) Uani 1 d .
Fe4 Fe 0.16335(8) 0.13356(3) 0.03007(7) 0.0396(3) Uani 1 d .
S1 S 0.5546(3) 0.13355(12) 0.5322(3) 0.1683(16) Uani 1 d .
S2 S -0.3943(2) 0.20728(8) 0.0883(3) 0.1167(11) Uani 1 d .
S3 S 0.0313(3) 0.11498(12) -0.32883(19) 0.1505(14) Uani 1 d .
O1 O 0.0759(4) 0.11998(12) 0.2626(3) 0.0433(11) Uani 1 d .
O2 O -0.1292(4) 0.06667(14) 0.1491(3) 0.0593(13) Uani 1 d .
O3 O 0.0382(4) 0.03083(13) 0.2207(4) 0.0601(13) Uani 1 d .
O4 O 0.0727(4) 0.08460(12) 0.0661(3) 0.0390(11) Uani 1 d .
O5 O 0.0499(4) 0.16390(12) 0.0931(3) 0.0375(10) Uani 1 d .
O6 O 0.2711(4) 0.12635(12) 0.1888(3) 0.0430(11) Uani 1 d .
N1 N 0.2620(5) 0.22363(16) 0.2321(4) 0.0514(15) Uani 1 d .
N2 N 0.0843(6) 0.20436(18) 0.3139(4) 0.0629(17) Uani 1 d .
H2 H 0.0132 0.2100 0.2621 0.069 Uiso 1 calc R
N3 N 0.2791(5) 0.06548(17) 0.3744(4) 0.0567(16) Uani 1 d .
H3 H 0.3323 0.0859 0.3945 0.062 Uiso 1 calc R
N4 N 0.3054(5) 0.03432(15) 0.2038(4) 0.0485(15) Uani 1 d .
N5 N -0.1613(5) 0.10294(14) -0.0462(4) 0.0411(13) Uani 1 d .
N6 N 0.1685(5) 0.19379(15) -0.0179(4) 0.0486(15) Uani 1 d .
N7 N 0.3438(5) 0.11355(14) 0.0336(4) 0.0430(14) Uani 1 d .
N8 N 0.3418(6) 0.16278(17) 0.3924(4) 0.0630(17) Uani 1 d .
N9 N -0.1986(5) 0.15592(18) 0.1161(5) 0.0637(18) Uani 1 d .
N10 N 0.0832(5) 0.12083(18) -0.1250(4) 0.0551(16) Uani 1 d .
C1 C 0.3372(7) 0.2325(2) 0.1839(6) 0.068(2) Uiso 1 d .
H1 H 0.3660 0.2125 0.1542 0.074 Uiso 1 calc R
C2 C 0.3746(8) 0.2698(3) 0.1757(6) 0.083(3) Uiso 1 d .
H2A H 0.4288 0.2753 0.1426 0.091 Uiso 1 calc R
C3 C 0.3291(9) 0.2977(3) 0.2178(7) 0.096(3) Uiso 1 d .
H3A H 0.3503 0.3234 0.2116 0.106 Uiso 1 calc R
C4 C 0.2548(9) 0.2903(3) 0.2681(7) 0.100(3) Uiso 1 d .
H4 H 0.2263 0.3104 0.2976 0.110 Uiso 1 calc R
C5 C 0.2191(7) 0.2515(2) 0.2768(6) 0.066(2) Uiso 1 d .
C6 C 0.1514(8) 0.2409(2) 0.3415(6) 0.077(3) Uani 1 d .
H6A H 0.0934 0.2615 0.3393 0.085 Uiso 1 calc R
H6B H 0.2089 0.2390 0.4103 0.085 Uiso 1 calc R
C7 C 0.0471(8) 0.1877(3) 0.3949(6) 0.079(3) Uani 1 d .
H7A H -0.0014 0.2068 0.4147 0.087 Uiso 1 calc R
H7B H 0.1204 0.1824 0.4530 0.087 Uiso 1 calc R
C8 C -0.0264(8) 0.1511(3) 0.3646(6) 0.074(2) Uani 1 d .
H8A H -0.0949 0.1560 0.3025 0.082 Uiso 1 calc R
H8B H -0.0607 0.1449 0.4158 0.082 Uiso 1 calc R
C9 C 0.0420(7) 0.1158(2) 0.3491(5) 0.061(2) Uani 1 d .
H9 H -0.0181 0.0945 0.3329 0.067 Uiso 1 calc R
C10 C 0.1446(7) 0.1030(2) 0.4415(5) 0.066(2) Uani 1 d .
H10A H 0.1132 0.1022 0.4962 0.072 Uiso 1 calc R
H10B H 0.2078 0.1229 0.4579 0.072 Uiso 1 calc R
C11 C 0.2057(8) 0.0646(3) 0.4397(5) 0.076(3) Uani 1 d .
H11A H 0.2587 0.0578 0.5076 0.084 Uiso 1 calc R
H11B H 0.1431 0.0446 0.4160 0.084 Uiso 1 calc R
C12 C 0.3531(8) 0.0300(2) 0.3834(5) 0.070(2) Uani 1 d .
H12A H 0.4295 0.0327 0.4404 0.077 Uiso 1 calc R
H12B H 0.3084 0.0081 0.3966 0.077 Uiso 1 calc R
C13 C 0.3816(7) 0.0218(2) 0.2929(6) 0.056(2) Uiso 1 d .
C14 C 0.4841(7) -0.0006(2) 0.2967(6) 0.071(2) Uiso 1 d .
H14 H 0.5388 -0.0092 0.3585 0.078 Uiso 1 calc R
C15 C 0.5038(8) -0.0097(2) 0.2115(6) 0.074(2) Uiso 1 d .
H15 H 0.5739 -0.0236 0.2149 0.081 Uiso 1 calc R
C16 C 0.4224(7) 0.0012(2) 0.1215(6) 0.066(2) Uiso 1 d .
H16 H 0.4325 -0.0061 0.0620 0.072 Uiso 1 calc R
C17 C 0.3221(6) 0.0238(2) 0.1204(5) 0.0501(18) Uiso 1 d .
H17 H 0.2651 0.0316 0.0588 0.055 Uiso 1 calc R
C18 C -0.2667(6) 0.1170(2) -0.1103(5) 0.0503(18) Uiso 1 d .
H18 H -0.3047 0.1366 -0.0868 0.055 Uiso 1 calc R
C19 C -0.3237(7) 0.1053(2) -0.2069(6) 0.064(2) Uiso 1 d .
H19 H -0.3965 0.1169 -0.2481 0.070 Uiso 1 calc R
C20 C -0.2699(6) 0.0755(2) -0.2421(5) 0.0538(19) Uiso 1 d .
H20 H -0.3061 0.0663 -0.3077 0.059 Uiso 1 calc R
C21 C -0.1631(6) 0.0601(2) -0.1788(5) 0.0489(18) Uiso 1 d .
H21 H -0.1258 0.0399 -0.2010 0.054 Uiso 1 calc R
C22 C -0.1093(6) 0.0737(2) -0.0824(5) 0.0466(17) Uiso 1 d .
C23 C 0.0095(6) 0.05714(19) -0.0101(5) 0.0488(18) Uani 1 d .
H23A H -0.0082 0.0340 0.0212 0.054 Uiso 1 calc R
H23B H 0.0621 0.0497 -0.0469 0.054 Uiso 1 calc R
C24 C 0.2395(7) 0.2078(2) -0.0657(6) 0.069(2) Uiso 1 d .
H24 H 0.3006 0.1917 -0.0722 0.075 Uiso 1 calc R
C25 C 0.2278(8) 0.2447(3) -0.1062(6) 0.088(3) Uiso 1 d .
H25 H 0.2770 0.2531 -0.1415 0.096 Uiso 1 calc R
C26 C 0.1404(8) 0.2686(3) -0.0921(6) 0.084(3) Uiso 1 d .
H26 H 0.1326 0.2943 -0.1138 0.092 Uiso 1 calc R
C27 C 0.0640(8) 0.2537(2) -0.0450(6) 0.076(3) Uiso 1 d .
H27 H 0.0010 0.2688 -0.0383 0.084 Uiso 1 calc R
C28 C 0.0822(6) 0.2161(2) -0.0079(5) 0.0459(17) Uiso 1 d .
C29 C 0.0021(6) 0.19860(19) 0.0437(5) 0.0441(17) Uani 1 d .
H29A H -0.0069 0.2171 0.0921 0.049 Uiso 1 calc R
H29B H -0.0792 0.1937 -0.0059 0.049 Uiso 1 calc R
C30 C 0.3691(6) 0.10374(19) -0.0483(5) 0.0532(19) Uiso 1 d .
H30 H 0.3070 0.1052 -0.1113 0.059 Uiso 1 calc R
C31 C 0.4858(7) 0.0914(2) -0.0413(5) 0.058(2) Uiso 1 d .
H31 H 0.5022 0.0848 -0.0987 0.064 Uiso 1 calc R
C32 C 0.5746(7) 0.0892(2) 0.0502(5) 0.060(2) Uiso 1 d .
H32 H 0.6534 0.0812 0.0566 0.065 Uiso 1 calc R
C33 C 0.5491(7) 0.0989(2) 0.1339(5) 0.056(2) Uiso 1 d .
H33 H 0.6095 0.0967 0.1976 0.062 Uiso 1 calc R
C34 C 0.4335(6) 0.11190(17) 0.1231(5) 0.0360(15) Uiso 1 d .
C35 C 0.4009(5) 0.12442(19) 0.2114(4) 0.0431(17) Uani 1 d .
H35A H 0.4366 0.1063 0.2663 0.047 Uiso 1 calc R
H35B H 0.4366 0.1498 0.2337 0.047 Uiso 1 calc R
C36 C 0.4283(8) 0.1508(2) 0.4499(6) 0.070(2) Uiso 1 d .
C37 C -0.2791(7) 0.1774(2) 0.1039(5) 0.056(2) Uiso 1 d .
C38 C 0.0622(7) 0.1187(2) -0.2105(6) 0.059(2) Uiso 1 d .
C39 C -0.0756(7) 0.0368(2) 0.1886(5) 0.0510(18) Uiso 1 d .
C40 C -0.1521(7) 0.0038(2) 0.2030(7) 0.084(3) Uani 1 d .
H40A H -0.0996 -0.0178 0.2333 0.092 Uiso 1 calc R
H40B H -0.2106 -0.0039 0.1389 0.092 Uiso 1 calc R
H40C H -0.1952 0.0120 0.2460 0.092 Uiso 1 calc R
O7 O -0.1352(7) 0.2583(3) 0.2000(6) 0.146(3) Uani 1 d .
H7 H -0.2010 0.2476 0.1692 0.161 Uiso 1 calc R
C41 C -0.132(3) 0.2946(5) 0.1580(14) 0.203(15) Uani 1 d .
H41A H -0.0583 0.2963 0.1417 0.223 Uiso 1 calc R
H41B H -0.2023 0.2966 0.0954 0.223 Uiso 1 calc R
C42 C -0.135(2) 0.3257(6) 0.2172(15) 0.227(11) Uani 1 d .
H42A H -0.1276 0.3494 0.1839 0.249 Uiso 1 calc R
H42B H -0.0676 0.3238 0.2804 0.249 Uiso 1 calc R
H42C H -0.2113 0.3258 0.2290 0.249 Uiso 1 calc R
O8 O 0.666(2) 0.0583(5) 0.4813(14) 0.138(11) Uani 0.50 d P
H8 H 0.6387 0.0788 0.4942 0.152 Uiso 0.50 calc PR
C43 C 0.764(2) 0.0668(8) 0.4425(19) 0.150(10) Uani 0.50 d P
H43A H 0.7364 0.0638 0.3700 0.165 Uiso 0.50 calc PR
H43B H 0.7975 0.0928 0.4608 0.165 Uiso 0.50 calc PR
C44 C 0.848(2) 0.0387(6) 0.491(3) 0.15(2) Uani 0.50 d P
H44A H 0.9190 0.0407 0.4723 0.168 Uiso 0.50 calc PR
H44B H 0.8110 0.0135 0.4731 0.168 Uiso 0.50 calc PR
H44C H 0.8718 0.0423 0.5627 0.168 Uiso 0.50 calc PR

loop_
_atom_site_aniso_label
_atom_site_aniso_U_11
_atom_site_aniso_U_22
_atom_site_aniso_U_33
_atom_site_aniso_U_23
_atom_site_aniso_U_13
_atom_site_aniso_U_12
Fe1 0.0461(6) 0.0468(6) 0.0431(6) -0.0061(5) 0.0151(5) 0.0058(5)
Fe2 0.0413(6) 0.0468(6) 0.0462(6) 0.0036(5) 0.0167(5) 0.0077(5)
Fe3 0.0369(5) 0.0443(6) 0.0524(6) 0.0002(5) 0.0197(5) 0.0057(5)
Fe4 0.0337(5) 0.0469(6) 0.0394(5) -0.0014(5) 0.0146(4) 0.0055(5)
S1 0.139(3) 0.182(4) 0.117(3) 0.039(3) -0.035(2) 0.056(3)
S2 0.0790(17) 0.0788(18) 0.208(3) 0.0163(19) 0.071(2) 0.0394(15)
S3 0.162(3) 0.238(4) 0.0516(16) -0.021(2) 0.0389(18) -0.002(3)
O1 0.051(3) 0.046(3) 0.041(3) -0.004(2) 0.027(2) 0.000(2)
O2 0.038(3) 0.065(4) 0.079(3) 0.010(3) 0.026(3) 0.011(3)
O3 0.053(3) 0.045(3) 0.082(4) 0.013(3) 0.024(3) 0.013(2)
O4 0.036(3) 0.042(3) 0.036(2) -0.007(2) 0.010(2) 0.004(2)
O5 0.044(3) 0.030(2) 0.038(3) 0.006(2) 0.014(2) 0.013(2)
O6 0.030(2) 0.050(3) 0.048(3) 0.001(2) 0.014(2) 0.003(2)
N1 0.052(4) 0.052(4) 0.038(3) -0.009(3) 0.001(3) 0.005(3)
N2 0.064(4) 0.067(5) 0.057(4) -0.005(4) 0.021(3) 0.014(4)
N3 0.069(4) 0.052(4) 0.055(4) 0.002(3) 0.029(3) 0.013(3)
N4 0.047(4) 0.040(3) 0.057(4) 0.008(3) 0.016(3) -0.002(3)
N5 0.042(3) 0.025(3) 0.053(3) 0.010(3) 0.013(3) -0.001(3)
N6 0.057(4) 0.038(3) 0.066(4) -0.002(3) 0.041(3) -0.001(3)
N7 0.052(3) 0.037(3) 0.050(3) 0.002(3) 0.030(3) 0.001(3)
N8 0.068(5) 0.052(4) 0.058(4) -0.001(3) 0.010(4) 0.010(4)
N9 0.043(4) 0.068(5) 0.089(5) 0.002(4) 0.034(4) 0.011(3)
N10 0.038(3) 0.078(4) 0.051(4) -0.006(3) 0.018(3) -0.012(3)
C6 0.103(7) 0.053(6) 0.073(6) -0.018(5) 0.028(5) 0.011(5)
C7 0.094(7) 0.102(7) 0.055(5) -0.006(5) 0.044(5) 0.038(6)
C8 0.086(6) 0.095(7) 0.061(5) 0.002(5) 0.050(5) 0.008(6)
C9 0.058(5) 0.079(6) 0.055(5) -0.006(4) 0.030(4) 0.007(5)
C10 0.079(6) 0.083(6) 0.039(4) 0.009(4) 0.024(4) 0.022(5)
C11 0.091(7) 0.093(7) 0.041(5) 0.016(4) 0.020(5) 0.014(5)
C12 0.081(6) 0.057(5) 0.063(5) 0.019(4) 0.017(5) 0.014(5)
C23 0.051(5) 0.039(4) 0.052(4) 0.000(4) 0.013(4) 0.010(4)
C29 0.037(4) 0.046(5) 0.051(4) 0.002(4) 0.017(3) 0.008(3)
C35 0.033(4) 0.042(4) 0.048(4) 0.005(3) 0.006(3) -0.007(3)
C40 0.045(5) 0.082(6) 0.129(8) 0.022(6) 0.035(5) 0.000(5)
O7 0.118(6) 0.119(7) 0.187(8) -0.008(6) 0.036(6) 0.010(5)
C41 0.22(4) 0.148(18) 0.19(2) 0.030(16) 0.01(2) -0.03(2)
C42 0.25(3) 0.20(2) 0.21(3) 0.007(19) 0.04(3) -0.02(2)
O8 0.14(3) 0.130(15) 0.134(18) -0.046(13) 0.04(2) -0.05(2)
C43 0.17(3) 0.14(3) 0.15(2) -0.003(19) 0.07(2) -0.07(2)
C44 0.13(2) 0.114(14) 0.19(6) 0.03(2) 0.03(3) -0.020(14)

loop_
_atom_type_symbol
_atom_type_description
_atom_type_scat_dispersion_real
_atom_type_scat_dispersion_imag
_atom_type_scat_source
C C 0.0033 0.0016 'International Tables Vol C Tables 4.2.6.8 and 6.1.1.4'
H H 0.0000 0.0000 'International Tables Vol C Tables 4.2.6.8 and 6.1.1.4'
N N 0.0061 0.0033 'International Tables Vol C Tables 4.2.6.8 and 6.1.1.4'
O O 0.0106 0.0060 'International Tables Vol C Tables 4.2.6.8 and 6.1.1.4'
S S 0.1246 0.1234 'International Tables Vol C Tables 4.2.6.8 and 6.1.1.4'
Fe Fe 0.3463 0.8444 'International Tables Vol C Tables 4.2.6.8 and 6.1.1.4'

loop_
_geom_angle_atom_site_label_1
_geom_angle_atom_site_label_2
_geom_angle_atom_site_label_3
_geom_angle
O6 Fe1 O1 85.73(16)
O6 Fe1 N8 90.7(2)
O1 Fe1 N8 102.9(2)
O6 Fe1 N2 173.7(2)
O1 Fe1 N2 88.5(2)
N8 Fe1 N2 93.1(2)
O6 Fe1 N1 106.32(19)
O1 Fe1 N1 164.72(19)
N8 Fe1 N1 86.6(2)
N2 Fe1 N1 79.0(2)
O6 Fe1 O5 79.40(15)
O1 Fe1 O5 78.58(15)
N8 Fe1 O5 169.84(19)
N2 Fe1 O5 96.96(19)
N1 Fe1 O5 94.16(16)
O4 Fe2 O1 93.82(16)
O4 Fe2 O3 92.03(17)
O1 Fe2 O3 94.56(17)
O4 Fe2 N4 99.25(18)
O1 Fe2 N4 163.15(19)
O3 Fe2 N4 95.55(19)
O4 Fe2 N3 175.7(2)
O1 Fe2 N3 87.86(18)
O3 Fe2 N3 91.7(2)
N4 Fe2 N3 78.4(2)
O4 Fe2 O6 79.20(16)
O1 Fe2 O6 80.36(16)
O3 Fe2 O6 169.47(16)
N4 Fe2 O6 91.63(17)
N3 Fe2 O6 97.24(19)
O4 Fe2 Fe3 48.48(11)
O1 Fe2 Fe3 47.78(11)
O3 Fe2 Fe3 82.54(13)
N4 Fe2 Fe3 147.32(15)
N3 Fe2 Fe3 134.15(15)
O6 Fe2 Fe3 87.25(11)
N9 Fe3 O5 93.5(2)
N9 Fe3 O2 98.8(2)
O5 Fe3 O2 164.86(17)
N9 Fe3 N5 93.5(2)
O5 Fe3 N5 101.18(17)
O2 Fe3 N5 86.96(18)
N9 Fe3 O1 104.2(2)
O5 Fe3 O1 80.42(15)
O2 Fe3 O1 87.95(17)
N5 Fe3 O1 162.09(18)
N9 Fe3 O4 166.1(2)
O5 Fe3 O4 80.34(15)
O2 Fe3 O4 89.49(16)
N5 Fe3 O4 75.68(17)
O1 Fe3 O4 87.13(14)
N9 Fe3 Fe2 149.23(18)
O5 Fe3 Fe2 87.59(11)
O2 Fe3 Fe2 77.34(12)
N5 Fe3 Fe2 116.47(14)
O1 Fe3 Fe2 45.63(11)
O4 Fe3 Fe2 43.66(10)
N10 Fe4 O5 115.82(19)
N10 Fe4 O4 90.87(18)
O5 Fe4 O4 81.55(15)
N10 Fe4 O6 159.9(2)
O5 Fe4 O6 80.28(15)
O4 Fe4 O6 79.17(15)
N10 Fe4 N6 85.5(2)
O5 Fe4 N6 75.83(17)
O4 Fe4 N6 152.73(18)
O6 Fe4 N6 111.24(18)
N10 Fe4 N7 91.2(2)
O5 Fe4 N7 151.83(18)
O4 Fe4 N7 107.20(17)
O6 Fe4 N7 75.38(17)
N6 Fe4 N7 99.91(19)
C9 O1 Fe1 120.6(4)
C9 O1 Fe2 121.2(4)
Fe1 O1 Fe2 98.14(16)
C9 O1 Fe3 121.6(4)
Fe1 O1 Fe3 101.55(17)
Fe2 O1 Fe3 86.59(14)
C39 O2 Fe3 131.0(5)
C39 O3 Fe2 121.9(5)
C23 O4 Fe2 128.2(4)
C23 O4 Fe4 120.2(4)
Fe2 O4 Fe4 104.81(17)
C23 O4 Fe3 109.8(4)
Fe2 O4 Fe3 87.86(15)
Fe4 O4 Fe3 96.20(16)
C29 O5 Fe3 122.7(4)
C29 O5 Fe4 113.9(3)
Fe3 O5 Fe4 100.77(17)
C29 O5 Fe1 119.2(4)
Fe3 O5 Fe1 99.42(16)
Fe4 O5 Fe1 96.30(15)
C35 O6 Fe1 123.4(4)
C35 O6 Fe4 114.3(3)
Fe1 O6 Fe4 101.20(17)
C35 O6 Fe2 121.0(4)
Fe1 O6 Fe2 95.08(16)
Fe4 O6 Fe2 96.82(16)
C1 N1 C5 120.4(7)
C1 N1 Fe1 128.9(5)
C5 N1 Fe1 110.7(5)
C6 N2 C7 113.6(6)
C6 N2 Fe1 107.9(5)
C7 N2 Fe1 116.1(5)
C6 N2 H2 106.2
C7 N2 H2 106.2
Fe1 N2 H2 106.2
C11 N3 C12 112.3(6)
C11 N3 Fe2 112.6(5)
C12 N3 Fe2 109.0(4)
C11 N3 H3 107.5
C12 N3 H3 107.5
Fe2 N3 H3 107.5
C17 N4 C13 120.3(6)
C17 N4 Fe2 126.4(5)
C13 N4 Fe2 113.1(5)
C18 N5 C22 115.7(6)
C18 N5 Fe3 129.3(5)
C22 N5 Fe3 115.0(4)
C28 N6 C24 118.7(6)
C28 N6 Fe4 114.4(4)
C24 N6 Fe4 126.3(5)
C34 N7 C30 118.8(6)
C34 N7 Fe4 117.0(4)
C30 N7 Fe4 124.2(5)
C36 N8 Fe1 157.5(7)
C37 N9 Fe3 169.6(6)
C38 N10 Fe4 164.3(6)
N1 C1 C2 123.1(8)
N1 C1 H1 118.4
C2 C1 H1 118.4
C3 C2 C1 116.5(9)
C3 C2 H2A 121.8
C1 C2 H2A 121.8
C4 C3 C2 122.6(11)
C4 C3 H3A 118.7
C2 C3 H3A 118.7
C3 C4 C5 119.7(10)
C3 C4 H4 120.1
C5 C4 H4 120.1
N1 C5 C4 117.6(8)
N1 C5 C6 119.8(7)
C4 C5 C6 122.2(8)
C5 C6 N2 113.8(7)
C5 C6 H6A 108.8
N2 C6 H6A 108.8
C5 C6 H6B 108.8
N2 C6 H6B 108.8
H6A C6 H6B 107.7
N2 C7 C8 113.3(6)
N2 C7 H7A 108.9
C8 C7 H7A 108.9
N2 C7 H7B 108.9
C8 C7 H7B 108.9
H7A C7 H7B 107.7
C7 C8 C9 116.3(7)
C7 C8 H8A 108.2
C9 C8 H8A 108.2
C7 C8 H8B 108.2
C9 C8 H8B 108.2
H8A C8 H8B 107.4
O1 C9 C10 114.2(6)
O1 C9 C8 111.4(6)
C10 C9 C8 113.9(6)
O1 C9 H9 105.4
C10 C9 H9 105.4
C8 C9 H9 105.4
C9 C10 C11 118.5(6)
C9 C10 H10A 107.7
C11 C10 H10A 107.7
C9 C10 H10B 107.7
C11 C10 H10B 107.7
H10A C10 H10B 107.1
N3 C11 C10 112.0(6)
N3 C11 H11A 109.2
C10 C11 H11A 109.2
N3 C11 H11B 109.2
C10 C11 H11B 109.2
H11A C11 H11B 107.9
C13 C12 N3 113.0(6)
C13 C12 H12A 109.0
N3 C12 H12A 109.0
C13 C12 H12B 109.0
N3 C12 H12B 109.0
H12A C12 H12B 107.8
N4 C13 C14 118.8(7)
N4 C13 C12 119.4(7)
C14 C13 C12 121.7(7)
C15 C14 C13 120.4(8)
C15 C14 H14 119.8
C13 C14 H14 119.8
C16 C15 C14 120.2(8)
C16 C15 H15 119.9
C14 C15 H15 119.9
C15 C16 C17 117.9(7)
C15 C16 H16 121.1
C17 C16 H16 121.1
N4 C17 C16 122.2(7)
N4 C17 H17 118.9
C16 C17 H17 118.9
N5 C18 C19 125.7(7)
N5 C18 H18 117.2
C19 C18 H18 117.2
C18 C19 C20 117.9(7)
C18 C19 H19 121.1
C20 C19 H19 121.1
C21 C20 C19 118.3(7)
C21 C20 H20 120.9
C19 C20 H20 120.9
C20 C21 C22 120.9(7)
C20 C21 H21 119.6
C22 C21 H21 119.6
N5 C22 C21 121.6(6)
N5 C22 C23 116.3(6)
C21 C22 C23 122.1(6)
O4 C23 C22 111.4(5)
O4 C23 H23A 109.3
C22 C23 H23A 109.3
O4 C23 H23B 109.3
C22 C23 H23B 109.3
H23A C23 H23B 108.0
N6 C24 C25 124.0(8)
N6 C24 H24 118.0
C25 C24 H24 118.0
C26 C25 C24 117.1(9)
C26 C25 H25 121.4
C24 C25 H25 121.4
C25 C26 C27 118.9(9)
C25 C26 H26 120.6
C27 C26 H26 120.6
C28 C27 C26 119.4(8)
C28 C27 H27 120.3
C26 C27 H27 120.3
N6 C28 C27 121.7(7)
N6 C28 C29 116.8(6)
C27 C28 C29 121.5(7)
O5 C29 C28 112.5(5)
O5 C29 H29A 109.1
C28 C29 H29A 109.1
O5 C29 H29B 109.1
C28 C29 H29B 109.1
H29A C29 H29B 107.8
N7 C30 C31 121.6(7)
N7 C30 H30 119.2
C31 C30 H30 119.2
C32 C31 C30 118.6(7)
C32 C31 H31 120.7
C30 C31 H31 120.7
C31 C32 C33 120.0(7)
C31 C32 H32 120.0
C33 C32 H32 120.0
C32 C33 C34 119.3(7)
C32 C33 H33 120.3
C34 C33 H33 120.3
N7 C34 C33 121.6(6)
N7 C34 C35 116.4(5)
C33 C34 C35 122.0(6)
O6 C35 C34 112.8(5)
O6 C35 H35A 109.0
C34 C35 H35A 109.0
O6 C35 H35B 109.0
C34 C35 H35B 109.0
H35A C35 H35B 107.8
N8 C36 S1 179.3(8)
N9 C37 S2 178.8(7)
N10 C38 S3 178.8(8)
O2 C39 O3 126.9(7)
O2 C39 C40 117.8(7)
O3 C39 C40 115.3(7)
C39 C40 H40A 109.5
C39 C40 H40B 109.5
H40A C40 H40B 109.5
C39 C40 H40C 109.5
H40A C40 H40C 109.5
H40B C40 H40C 109.5
C41 O7 H7 109.4
C42 C41 O7 115.4(18)
C42 C41 H41A 108.2
O7 C41 H41A 108.3
C42 C41 H41B 108.6
O7 C41 H41B 108.5
H41A C41 H41B 107.5
C41 C42 H42A 109.6
C41 C42 H42B 109.6
H42A C42 H42B 109.5
C41 C42 H42C 109.2
H42A C42 H42C 109.5
H42B C42 H42C 109.5
C43 O8 H8 109.5
C44 C43 O8 100.0(18)
C44 C43 H43A 111.8
O8 C43 H43A 111.8
C44 C43 H43B 111.8
O8 C43 H43B 111.8
H43A C43 H43B 109.5
C43 C44 H44A 109.5
C43 C44 H44B 109.5
H44A C44 H44B 109.5
C43 C44 H44C 109.5
H44A C44 H44C 109.5
H44B C44 H44C 109.5

loop_
_geom_bond_atom_site_label_1
_geom_bond_atom_site_label_2
_geom_bond_distance
Fe1 O6 2.052(4)
Fe1 O1 2.102(4)
Fe1 N8 2.148(6)
Fe1 N2 2.175(6)
Fe1 N1 2.207(6)
Fe1 O5 2.264(4)
Fe2 O4 2.040(4)
Fe2 O1 2.115(4)
Fe2 O3 2.137(5)
Fe2 N4 2.182(6)
Fe2 N3 2.194(6)
Fe2 O6 2.262(4)
Fe2 Fe3 2.9534(12)
Fe3 N9 2.066(6)
Fe3 O5 2.094(4)
Fe3 O2 2.104(5)
Fe3 N5 2.173(5)
Fe3 O1 2.191(4)
Fe3 O4 2.213(4)
Fe4 N10 2.111(6)
Fe4 O5 2.114(4)
Fe4 O4 2.142(4)
Fe4 O6 2.169(4)
Fe4 N6 2.188(5)
Fe4 N7 2.190(5)
S1 C36 1.627(9)
S2 C37 1.639(8)
S3 C38 1.595(8)
O1 C9 1.425(7)
O2 C39 1.229(8)
O3 C39 1.252(8)
O4 C23 1.427(7)
O5 C29 1.396(7)
O6 C35 1.427(7)
N1 C1 1.322(9)
N1 C5 1.341(9)
N2 C6 1.457(9)
N2 C7 1.482(9)
N2 H2 0.9100
N3 C11 1.468(9)
N3 C12 1.472(8)
N3 H3 0.9100
N4 C17 1.319(7)
N4 C13 1.332(8)
N5 C18 1.330(8)
N5 C22 1.363(8)
N6 C28 1.309(8)
N6 C24 1.331(8)
N7 C34 1.328(7)
N7 C30 1.341(8)
N8 C36 1.124(9)
N9 C37 1.155(8)
N10 C38 1.154(8)
C1 C2 1.373(10)
C1 H1 0.9300
C2 C3 1.337(11)
C2 H2A 0.9300
C3 C4 1.328(11)
C3 H3A 0.9300
C4 C5 1.413(11)
C4 H4 0.9300
C5 C6 1.454(10)
C6 H6A 0.9700
C6 H6B 0.9700
C7 C8 1.497(11)
C7 H7A 0.9700
C7 H7B 0.9700
C8 C9 1.510(10)
C8 H8A 0.9700
C8 H8B 0.9700
C9 C10 1.490(9)
C9 H9 0.9800
C10 C11 1.505(10)
C10 H10A 0.9700
C10 H10B 0.9700
C11 H11A 0.9700
C11 H11B 0.9700
C12 C13 1.466(9)
C12 H12A 0.9700
C12 H12B 0.9700
C13 C14 1.403(10)
C14 C15 1.348(9)
C14 H14 0.9300
C15 C16 1.344(10)
C15 H15 0.9300
C16 C17 1.396(9)
C16 H16 0.9300
C17 H17 0.9300
C18 C19 1.356(9)
C18 H18 0.9300
C19 C20 1.383(9)
C19 H19 0.9300
C20 C21 1.355(8)
C20 H20 0.9300
C21 C22 1.371(8)
C21 H21 0.9300
C22 C23 1.508(8)
C23 H23A 0.9700
C23 H23B 0.9700
C24 C25 1.381(10)
C24 H24 0.9300
C25 C26 1.375(11)
C25 H25 0.9300
C26 C27 1.387(10)
C26 H26 0.9300
C27 C28 1.385(10)
C27 H27 0.9300
C28 C29 1.501(8)
C29 H29A 0.9700
C29 H29B 0.9700
C30 C31 1.391(9)
C30 H30 0.9300
C31 C32 1.343(9)
C31 H31 0.9300
C32 C33 1.365(9)
C32 H32 0.9300
C33 C34 1.371(8)
C33 H33 0.9300
C34 C35 1.498(8)
C35 H35A 0.9700
C35 H35B 0.9700
C39 C40 1.500(10)
C40 H40A 0.9600
C40 H40B 0.9600
C40 H40C 0.9600
O7 C41 1.391(15)
O7 H7 0.8200
C41 C42 1.368(15)
C41 H41A 0.9700
C41 H41B 0.9700
C42 H42A 0.9600
C42 H42B 0.9600
C42 H42C 0.9600
O8 C43 1.46(2)
O8 H8 0.8200
C43 C44 1.37(2)
C43 H43A 0.9700
C43 H43B 0.9700
C44 H44A 0.9600
C44 H44B 0.9600
C44 H44C 0.9600

loop_
_geom_hbond_atom_site_label_D
_geom_hbond_atom_site_label_H
_geom_hbond_atom_site_label_A
_geom_hbond_distance_DH
_geom_hbond_distance_HA
_geom_hbond_distance_DA
_geom_hbond_angle_DHA
N2 H2 O7 0.91 2.33 3.101(10) 142.6
N3 H3 N8 0.91 2.65 3.415(9) 142.3
O7 H7 S2 0.82 2.54 3.354(9) 172.7
O8 H8 S1 0.82 2.27 3.094(19) 177.0

loop_
_geom_torsion_atom_site_label_1
_geom_torsion_atom_site_label_2
_geom_torsion_atom_site_label_3
_geom_torsion_atom_site_label_4
_geom_torsion
Fe1 O1 Fe2 O6 -6.12(13)
O1 Fe2 O6 Fe1 6.23(13)
Fe2 O6 Fe1 O1 -6.20(13)
O6 Fe1 O1 Fe2 6.67(15)
Fe3 O4 Fe4 O5 7.88(13)
O4 Fe4 O5 Fe3 -8.43(14)
Fe4 O5 Fe3 O4 8.19(13)
O5 Fe3 O4 Fe4 -7.98(13)
Fe1 O1 Fe3 O5 1.56(19)
O1 Fe3 O5 Fe1 -1.44(17)
Fe3 O5 Fe1 O1 1.51(18)
O5 Fe1 O1 Fe3 -1.45(17)
Fe2 O4 Fe4 O6 0.11(19)
O4 Fe4 O6 Fe2 -0.10(17)
Fe4 O6 Fe2 O4 0.11(17)
O6 Fe2 O4 Fe4 -0.11(18)
Fe1 O5 Fe4 O6 12.07(16)
O5 Fe4 O6 Fe1 -13.51(18)
Fe4 O6 Fe1 O5 12.64(17)
O6 Fe1 O5 Fe4 -12.80(17)
Fe2 O1 Fe3 O4 -15.37(16)
O1 Fe3 O4 Fe2 15.93(16)
Fe3 O4 Fe2 O1 -16.53(17)
O4 Fe2 O1 Fe3 16.72(17)
Fe1 O1 O6 Fe2 171.6(2)
Fe1 O1 O5 Fe3 -178.1(2)
Fe1 O5 O6 Fe4 -163.5(2)
Fe2 O1 O4 Fe3 156.8(2)
Fe2 O4 O6 Fe4 -179.9(2)
Fe3 O4 O5 Fe4 -169.4(2)
